data_7713228
loop_
_publ_author_name
'Tian, Hongrui'
'Li, Runhan'
'Miao, Jun'
'Liu, Shuxia'
'Wang, Fengfeng'
'Zheng, Zhiping'

_publ_section_title
;
 Additive-free selective oxidation of aromatic alcohols with molecular
 oxygen catalyzed by a mixed-valence polyoxovanadate-based metal--organic
 framework
;
_journal_name_full 'Dalton Transactions'
_journal_paper_doi 10.1039/D3DT01403G
_journal_year 2023
_chemical_formula_moiety 'C28 H28 Cd N8 O72 V30, 2(Cl), 3(H2 O), 5(C14 H16 N4)'
_chemical_formula_sum 'C98 H114 Cd Cl2 N28 O75 V30'
_chemical_formula_weight 4595.67
_space_group_crystal_system monoclinic
_space_group_IT_number 15
_space_group_name_Hall '-C 2yc'
_space_group_name_H-M_alt 'C 1 2/c 1'
_atom_sites_solution_hydrogens mixed
_audit_creation_date 2021-01-04
_audit_creation_method
;
Olex2 1.2
(compiled 2017.08.10 svn.r3458 for OlexSys, GUI svn.r5381)
;
_audit_update_record
;
2022-02-01 deposited with the CCDC.	2023-06-01 downloaded from the CCDC.
;
_cell_angle_alpha 90
_cell_angle_beta 121.786(2)
_cell_angle_gamma 90
_cell_formula_units_Z 4
_cell_length_a 46.762(3)
_cell_length_b 12.8284(9)
_cell_length_c 29.674(2)
_cell_measurement_reflns_used 9644
_cell_measurement_temperature 296
_cell_measurement_theta_max 24.77
_cell_measurement_theta_min 2.61
_cell_volume 15131.1(18)
_computing_cell_refinement 'SAINT V8.38A (?, 2016)'
_computing_data_reduction 'SAINT V8.38A (?, 2016)'
_computing_molecular_graphics 'Olex2 (Dolomanov et al., 2009)'
_computing_publication_material 'Olex2 (Dolomanov et al., 2009)'
_computing_structure_refinement 'XL (Sheldrick, 2008)'
_diffrn_ambient_temperature 296
_diffrn_detector_area_resol_mean 7.9
_diffrn_detector_type 'CCD area detector'
_diffrn_measured_fraction_theta_full 0.997
_diffrn_measured_fraction_theta_max 0.997
_diffrn_measurement_device 'three-circle diffractometer'
_diffrn_measurement_device_type 'CCD area detector'
_diffrn_measurement_method 'phi and omega scans'
_diffrn_radiation_monochromator graphite
_diffrn_radiation_type MoK\a
_diffrn_radiation_wavelength 0.71073
_diffrn_reflns_av_R_equivalents 0.1306
_diffrn_reflns_av_unetI/netI 0.0725
_diffrn_reflns_Laue_measured_fraction_full 0.997
_diffrn_reflns_Laue_measured_fraction_max 0.997
_diffrn_reflns_limit_h_max 55
_diffrn_reflns_limit_h_min -55
_diffrn_reflns_limit_k_max 15
_diffrn_reflns_limit_k_min -15
_diffrn_reflns_limit_l_max 35
_diffrn_reflns_limit_l_min -35
_diffrn_reflns_number 82167
_diffrn_reflns_point_group_measured_fraction_full 0.997
_diffrn_reflns_point_group_measured_fraction_max 0.997
_diffrn_reflns_theta_full 25.085
_diffrn_reflns_theta_max 25.085
_diffrn_reflns_theta_min 2.208
_exptl_absorpt_coefficient_mu 2.028
_exptl_absorpt_correction_T_max 0.655
_exptl_absorpt_correction_T_min 0.649
_exptl_absorpt_correction_type multi-scan
_exptl_crystal_colour 'dull dark violet'
_exptl_crystal_colour_lustre dull
_exptl_crystal_colour_modifier dark
_exptl_crystal_colour_primary violet
_exptl_crystal_density_diffrn 2.017
_exptl_crystal_description block
_exptl_crystal_F_000 9080
_exptl_crystal_size_max 0.22
_exptl_crystal_size_mid 0.21
_exptl_crystal_size_min 0.21
_refine_diff_density_max 2.078
_refine_diff_density_min -0.561
_refine_diff_density_rms 0.117
_refine_ls_extinction_method none
_refine_ls_goodness_of_fit_ref 1.011
_refine_ls_hydrogen_treatment constr
_refine_ls_matrix_type full
_refine_ls_number_parameters 1059
_refine_ls_number_reflns 13417
_refine_ls_number_restraints 66
_refine_ls_restrained_S_all 1.018
_refine_ls_R_factor_all 0.0982
_refine_ls_R_factor_gt 0.0482
_refine_ls_shift/su_max 0.001
_refine_ls_shift/su_mean 0.000
_refine_ls_structure_factor_coef Fsqd
_refine_ls_weighting_details 'w=1/[\s^2^(Fo^2^)+(0.0464P)^2^+81.3948P] where P=(Fo^2^+2Fc^2^)/3'
_refine_ls_weighting_scheme calc
_refine_ls_wR_factor_gt 0.0990
_refine_ls_wR_factor_ref 0.1188
_reflns_Friedel_coverage 0.000
_reflns_number_gt 8682
_reflns_number_total 13417
_reflns_threshold_expression 'I > 2\s(I)'
_cod_data_source_file d3dt01403g2.cif
_cod_data_source_block 1
_cod_original_cell_volume 15131.0(18)
_cod_database_code 7713228
_shelx_shelxl_version_number 2014/7
_shelx_space_group_comment
;
The symmetry employed for this shelxl refinement is uniquely defined
by the following loop, which should always be used as a source of
symmetry information in preference to the above space-group names.
They are only intended as comments.
;
_shelx_estimated_absorpt_t_max 0.675
_shelx_estimated_absorpt_t_min 0.664
_olex2_refinement_description
;
1. Fixed Uiso
 At 1.2 times of:
  All C(H) groups, All C(H,H) groups, All N(H) groups
 At 1.5 times of:
  All O(H,H) groups
2. Uiso/Uaniso restraints and constraints
Uanis(C38) \\sim Ueq, Uanis(C25) \\sim Ueq, Uanis(N38) \\sim Ueq, Uanis(C40)
\\sim Ueq, Uanis(N51) \\sim Ueq, Uanis(C50) \\sim Ueq, Uanis(N50) \\sim Ueq,
Uanis(C52) \\sim Ueq, Uanis(C53) \\sim Ueq, Uanis(N49) \\sim Ueq: with sigma of
0.01 and sigma for terminal atoms of 0.02
Uanis(O39) \\sim Ueq: with sigma of 0.01 and sigma for terminal atoms of 0.02
3. Others
 Fixed Sof: O39(0.5) H39A(0.5) H39B(0.5)
4.a Riding coordinates:
 O37(H37A,H37B), O39(H39A,H39B)
4.b Secondary CH2 refined with riding coordinates:
 C4(H4A,H4B), C32(H32A,H32B), C11(H11A,H11B), C18(H18A,H18B), C27(H27A,H27B),
 C41(H41A,H41B), C48(H48A,H48B)
4.c Aromatic/amide H refined with riding coordinates:
 C1(H1), C2(H2), C3(H3), C6(H6), C7(H7), C9(H9), C10(H10), C33(H33), C34(H34),
 C36(H36), N25(H25), N26(H26), C13(H13), C14(H14), C16(H16), C17(H17), C19(H19),
  C20(H20), C21(H21), C22(H22), C23(H23), C37(H37), N8(H8), C24(H24), C29(H29),
 C30(H30), C31(H31), C35(H35), N50(H50), N51(H51), C25(H25A), C38(H38),
 C40(H40), C43(H43), C44(H44), C45(H45), C47(H47), C50(H50A), C52(H52), C53(H53)
;
_olex2_submission_special_instructions 'No special instructions were received'

loop_
_space_group_symop_operation_xyz
'x, y, z'
'-x, y, -z+1/2'
'x+1/2, y+1/2, z'
'-x+1/2, y+1/2, -z+1/2'
'-x, -y, -z'
'x, -y, z-1/2'
'-x+1/2, -y+1/2, -z'
'x+1/2, -y+1/2, z-1/2'

loop_
_atom_site_label
_atom_site_type_symbol
_atom_site_fract_x
_atom_site_fract_y
_atom_site_fract_z
_atom_site_U_iso_or_equiv
_atom_site_adp_type
_atom_site_occupancy
_atom_site_site_symmetry_order
_atom_site_calc_flag
_atom_site_refinement_flags_posn
_atom_site_refinement_flags_adp
_atom_site_refinement_flags_occupancy
_atom_site_disorder_assembly
_atom_site_disorder_group
Cd1 Cd 0.0000 0.23095(5) 0.2500 0.02148(15) Uani 1 2 d S T P . .
V7 V 0.15791(2) 0.36096(8) 0.65719(4) 0.0219(2) Uani 1 1 d . . . . .
V10 V 0.08213(2) 0.36113(8) 0.58489(4) 0.0220(2) Uani 1 1 d . . . . .
V11 V 0.11384(3) 0.46128(8) 0.45098(4) 0.0260(2) Uani 1 1 d . . . . .
V8 V 0.13930(2) 0.50557(7) 0.56592(4) 0.0188(2) Uani 1 1 d . . . . .
V15 V 0.10636(3) 0.13828(8) 0.61105(4) 0.0264(2) Uani 1 1 d . . . . .
V1 V 0.06159(2) 0.23784(8) 0.40470(4) 0.0204(2) Uani 1 1 d . . . . .
V14 V 0.05593(2) 0.14639(8) 0.49300(4) 0.0227(2) Uani 1 1 d . . . . .
V13 V 0.05745(2) 0.41758(8) 0.45914(4) 0.0264(3) Uani 1 1 d . . . . .
V12 V 0.14597(3) 0.22348(9) 0.43683(4) 0.0295(3) Uani 1 1 d . . . . .
V4 V 0.19188(2) 0.12036(9) 0.54271(4) 0.0315(3) Uani 1 1 d . . . . .
V2 V 0.10590(2) 0.05330(8) 0.44116(4) 0.0275(3) Uani 1 1 d . . . . .
V5 V 0.19054(3) 0.12180(8) 0.64164(4) 0.0310(3) Uani 1 1 d . . . . .
V6 V 0.21074(2) 0.33168(9) 0.63702(4) 0.0302(3) Uani 1 1 d . . . . .
V3 V 0.13223(3) -0.00833(8) 0.56583(5) 0.0315(3) Uani 1 1 d . . . . .
V9 V 0.18667(3) 0.39316(9) 0.51311(5) 0.0336(3) Uani 1 1 d . . . . .
O1 O 0.03094(10) 0.2285(3) 0.34379(15) 0.0314(10) Uani 1 1 d . . . . .
O2 O 0.15518(12) 0.2041(4) 0.39319(19) 0.0505(14) Uani 1 1 d . . . . .
O3 O 0.10845(12) 0.5593(4) 0.41436(18) 0.0449(13) Uani 1 1 d . . . . .
O4 O 0.09458(11) -0.0268(3) 0.39333(17) 0.0386(12) Uani 1 1 d . . . . .
O5 O 0.11658(10) -0.0321(3) 0.49665(16) 0.0311(10) Uani 1 1 d . . . . .
O6 O 0.09331(11) 0.0808(3) 0.64472(18) 0.0381(11) Uani 1 1 d . . . . .
O7 O 0.21922(12) 0.0560(4) 0.69033(18) 0.0481(13) Uani 1 1 d . . . . .
O8 O 0.17185(10) 0.4068(3) 0.71517(16) 0.0321(10) Uani 1 1 d . . . . .
O9 O 0.24642(10) 0.3606(4) 0.68862(17) 0.0409(12) Uani 1 1 d . . . . .
O10 O 0.21397(10) 0.3879(3) 0.58230(16) 0.0316(10) Uani 1 1 d . . . . .
O11 O 0.20741(12) 0.4560(4) 0.49273(19) 0.0495(14) Uani 1 1 d . . . . .
O12 O 0.14243(10) 0.3670(3) 0.44292(16) 0.0300(10) Uani 1 1 d . . . . .
O13 O 0.10113(10) 0.1951(3) 0.40563(15) 0.0278(10) Uani 1 1 d . . . . .
O14 O 0.18835(9) 0.2478(3) 0.50265(16) 0.0306(10) Uani 1 1 d . . . . .
O15 O 0.15647(9) 0.4889(3) 0.51701(15) 0.0249(9) Uani 1 1 d . . . . .
O16 O 0.05639(9) 0.4162(3) 0.52221(16) 0.0257(9) Uani 1 1 d . . . . .
O17 O 0.06514(10) 0.3939(3) 0.61763(17) 0.0350(11) Uani 1 1 d . . . . .
O18 O 0.06848(9) 0.2230(3) 0.55907(15) 0.0245(9) Uani 1 1 d . . . . .
O19 O 0.09105(10) 0.0577(3) 0.54827(15) 0.0265(10) Uani 1 1 d . . . . .
O20 O 0.15177(9) 0.0937(3) 0.47252(16) 0.0282(10) Uani 1 1 d . . . . .
O21 O 0.17416(10) 0.0391(3) 0.57900(16) 0.0301(10) Uani 1 1 d . . . . .
O22 O 0.21092(9) 0.1956(3) 0.61098(16) 0.0319(11) Uani 1 1 d . . . . .
O23 O 0.18683(9) 0.2525(3) 0.66676(15) 0.0244(9) Uani 1 1 d . . . . .
O24 O 0.17842(9) 0.4357(3) 0.62562(15) 0.0222(9) Uani 1 1 d . . . . .
O25 O 0.09797(9) 0.4968(3) 0.49607(15) 0.0244(9) Uani 1 1 d . . . . .
O26 O 0.07700(9) 0.3774(3) 0.41489(15) 0.0255(9) Uani 1 1 d . . . . .
O27 O 0.04520(9) 0.2738(3) 0.44966(15) 0.0231(9) Uani 1 1 d . . . . .
O28 O 0.06780(9) 0.1062(3) 0.44067(15) 0.0232(9) Uani 1 1 d . . . . .
O29 O 0.12003(9) 0.4446(3) 0.60486(15) 0.0207(9) Uani 1 1 d . . . . .
O30 O 0.22123(11) 0.0534(4) 0.5451(2) 0.0527(15) Uani 1 1 d . . . . .
O31 O 0.13528(12) -0.1227(3) 0.58939(18) 0.0448(13) Uani 1 1 d . . . . .
O32 O 0.14809(10) 0.0843(3) 0.63264(16) 0.0309(10) Uani 1 1 d . . . . .
O33 O 0.12189(9) 0.2688(3) 0.64133(15) 0.0234(9) Uani 1 1 d . . . . .
O34 O 0.14369(10) 0.6278(3) 0.57903(16) 0.0307(10) Uani 1 1 d . . . . .
O35 O 0.02619(10) 0.4905(4) 0.42129(17) 0.0402(12) Uani 1 1 d . . . . .
O36 O 0.02051(10) 0.0928(3) 0.47491(18) 0.0374(11) Uani 1 1 d . . . . .
N1 N 0.03208(12) 1.1071(4) 0.2404(2) 0.0321(13) Uani 1 1 d . . . . .
N2 N 0.03401(12) 0.3587(4) 0.2467(2) 0.0334(13) Uani 1 1 d . . . . .
N3 N 0.07622(13) 0.4599(4) 0.2642(2) 0.0334(13) Uani 1 1 d . . . . .
N9 N 0.07480(13) 1.0112(4) 0.2534(2) 0.0334(13) Uani 1 1 d . . . . .
C1 C 0.06312(16) 0.3954(5) 0.2840(3) 0.0349(16) Uani 1 1 d . . . . .
H1 H 0.0734 0.3786 0.3198 0.042 Uiso 1 1 calc R . . . .
C2 C 0.05435(17) 0.4644(6) 0.2110(3) 0.0422(18) Uani 1 1 d . . . . .
H2 H 0.0569 0.5027 0.1867 0.051 Uiso 1 1 calc R . . . .
C3 C 0.02824(17) 0.4022(6) 0.2003(3) 0.0402(17) Uani 1 1 d . . . . .
H3 H 0.0093 0.3907 0.1668 0.048 Uiso 1 1 calc R . . . .
C4 C 0.10926(15) 0.5106(5) 0.2941(3) 0.0414(18) Uani 1 1 d . . . . .
H4A H 0.1236 0.4829 0.2823 0.050 Uiso 1 1 calc R . . . .
H4B H 0.1196 0.4941 0.3314 0.050 Uiso 1 1 calc R . . . .
C5 C 0.10705(14) 0.6282(5) 0.2872(3) 0.0284(15) Uani 1 1 d . . . . .
C6 C 0.11550(16) 0.6775(5) 0.2547(3) 0.0357(16) Uani 1 1 d . . . . .
H6 H 0.1216 0.6378 0.2347 0.043 Uiso 1 1 calc R . . . .
C7 C 0.11512(16) 0.7844(5) 0.2511(3) 0.0362(17) Uani 1 1 d . . . . .
H7 H 0.1210 0.8162 0.2289 0.043 Uiso 1 1 calc R . . . .
C8 C 0.10622(15) 0.8448(5) 0.2800(3) 0.0301(15) Uani 1 1 d . . . . .
C9 C 0.09739(16) 0.6894(5) 0.3153(3) 0.0354(16) Uani 1 1 d . . . . .
H9 H 0.0911 0.6576 0.3370 0.042 Uiso 1 1 calc R . . . .
C10 C 0.09684(16) 0.7957(5) 0.3118(3) 0.0369(17) Uani 1 1 d . . . . .
H10 H 0.0901 0.8352 0.3310 0.044 Uiso 1 1 calc R . . . .
C32 C 0.10801(16) 0.9621(5) 0.2794(3) 0.0444(19) Uani 1 1 d . . . . .
H32A H 0.1214 0.9873 0.3156 0.053 Uiso 1 1 calc R . . . .
H32B H 0.1193 0.9825 0.2611 0.053 Uiso 1 1 calc R . . . .
C33 C 0.06307(16) 1.0772(5) 0.2748(3) 0.0342(16) Uani 1 1 d . . . . .
H33 H 0.0754 1.0993 0.3099 0.041 Uiso 1 1 calc R . . . .
C34 C 0.02394(17) 1.0582(5) 0.1940(3) 0.0390(17) Uani 1 1 d . . . . .
H34 H 0.0036 1.0657 0.1620 0.047 Uiso 1 1 calc R . . . .
C36 C 0.04985(18) 0.9974(5) 0.2016(3) 0.0408(18) Uani 1 1 d . . . . .
H36 H 0.0505 0.9550 0.1767 0.049 Uiso 1 1 calc R . . . .
Cl1 Cl 0.12922(4) 0.26253(12) 0.53382(6) 0.0304(4) Uani 1 1 d . . . . .
O37 O 0.10143(14) 0.7498(4) 0.4788(2) 0.0706(17) Uani 1 1 d . . . . .
H37A H 0.1018 0.8155 0.4828 0.106 Uiso 1 1 d R . . . .
H37B H 0.1127 0.7123 0.5051 0.106 Uiso 1 1 d R . . . .
O39 O 0.2555(5) 0.2738(15) 0.5113(8) 0.083(6) Uani 0.5 1 d . U . A -1
H39A H 0.2690 0.2769 0.5004 0.124 Uiso 0.5 1 d R . . A -1
H39B H 0.2357 0.2674 0.4887 0.124 Uiso 0.5 1 d R . . A -1
N4 N 0.24828(13) 0.8115(5) 0.3027(2) 0.0368(14) Uani 1 1 d . . . . .
N5 N 0.18633(15) 0.8177(5) 0.4752(2) 0.0424(15) Uani 1 1 d . . . . .
N25 N 0.18184(17) 0.6761(5) 0.5083(3) 0.0571(18) Uani 1 1 d . . . . .
H25 H 0.1732 0.6218 0.5136 0.068 Uiso 1 1 calc R . . . .
N26 N 0.2779(2) 0.6741(6) 0.3177(3) 0.072(2) Uani 1 1 d . . . . .
H26 H 0.2835 0.6105 0.3172 0.087 Uiso 1 1 calc R . . . .
C11 C 0.21954(18) 0.8807(7) 0.2873(3) 0.050(2) Uani 1 1 d . . . . .
H11A H 0.2003 0.8565 0.2541 0.061 Uiso 1 1 calc R . . . .
H11B H 0.2250 0.9505 0.2817 0.061 Uiso 1 1 calc R . . . .
C12 C 0.21048(15) 0.8839(6) 0.3290(3) 0.0365(17) Uani 1 1 d . . . . .
C13 C 0.19697(17) 0.7987(6) 0.3393(3) 0.047(2) Uani 1 1 d . . . . .
H13 H 0.1938 0.7370 0.3208 0.056 Uiso 1 1 calc R . . . .
C14 C 0.18808(19) 0.8037(6) 0.3767(3) 0.049(2) Uani 1 1 d . . . . .
H14 H 0.1798 0.7447 0.3842 0.059 Uiso 1 1 calc R . . . .
C15 C 0.19138(16) 0.8956(5) 0.4029(3) 0.0350(16) Uani 1 1 d . . . . .
C16 C 0.2060(2) 0.9809(6) 0.3942(3) 0.052(2) Uani 1 1 d . . . . .
H16 H 0.2097 1.0422 0.4132 0.063 Uiso 1 1 calc R . . . .
C17 C 0.21496(19) 0.9739(6) 0.3573(3) 0.051(2) Uani 1 1 d . . . . .
H17 H 0.2244 1.0317 0.3510 0.062 Uiso 1 1 calc R . . . .
C18 C 0.1776(2) 0.9067(6) 0.4388(3) 0.054(2) Uani 1 1 d . . . . .
H18A H 0.1864 0.9702 0.4595 0.065 Uiso 1 1 calc R . . . .
H18B H 0.1533 0.9132 0.4172 0.065 Uiso 1 1 calc R . . . .
C19 C 0.1656(2) 0.7453(7) 0.4711(3) 0.056(2) Uani 1 1 d . . . . .
H19 H 0.1427 0.7433 0.4457 0.068 Uiso 1 1 calc R . . . .
C20 C 0.2170(2) 0.7936(7) 0.5163(3) 0.070(3) Uani 1 1 d . . . . .
H20 H 0.2366 0.8320 0.5286 0.084 Uiso 1 1 calc R . . . .
C21 C 0.28128(18) 0.8384(6) 0.3345(3) 0.047(2) Uani 1 1 d . . . . .
H21 H 0.2893 0.9053 0.3469 0.056 Uiso 1 1 calc R . . . .
C22 C 0.24661(19) 0.7107(6) 0.2927(3) 0.048(2) Uani 1 1 d . . . . .
H22 H 0.2271 0.6723 0.2718 0.058 Uiso 1 1 calc R . . . .
C23 C 0.29982(17) 0.7561(5) 0.3449(3) 0.0413(18) Uani 1 1 d . . . . .
H23 H 0.3231 0.7525 0.3663 0.050 Uiso 1 1 calc R . . . .
C37 C 0.2141(2) 0.7040(7) 0.5364(4) 0.072(3) Uani 1 1 d . . . . .
H37 H 0.2314 0.6678 0.5649 0.086 Uiso 1 1 calc R . . . .
N7 N 0.01994(14) 0.7761(5) 0.3875(2) 0.0426(15) Uani 1 1 d . . . . .
N8 N 0.0072(2) 0.8857(6) 0.4284(3) 0.072(2) Uani 1 1 d . . . . .
H8 H 0.0075 0.9395 0.4459 0.086 Uiso 1 1 calc R . . . .
C24 C -0.01614(17) 0.8059(6) 0.4111(3) 0.0410(18) Uani 1 1 d . . . . .
H24 H -0.0338 0.7989 0.4167 0.049 Uiso 1 1 calc R . . . .
C27 C 0.0381(2) 0.7273(8) 0.3650(3) 0.072(3) Uani 1 1 d . . . . .
H27A H 0.0438 0.6561 0.3777 0.086 Uiso 1 1 calc R . . . .
H27B H 0.0590 0.7647 0.3772 0.086 Uiso 1 1 calc R . . . .
C28 C 0.01763(18) 0.7274(6) 0.3052(3) 0.047(2) Uani 1 1 d . . . . .
C29 C 0.0088(2) 0.6354(7) 0.2771(3) 0.062(2) Uani 1 1 d . . . . .
H29 H 0.0149 0.5723 0.2952 0.075 Uiso 1 1 calc R . . . .
C30 C 0.0088(2) 0.8186(7) 0.2772(3) 0.058(2) Uani 1 1 d . . . . .
H30 H 0.0149 0.8817 0.2954 0.069 Uiso 1 1 calc R . . . .
C31 C 0.0287(2) 0.8666(7) 0.4141(4) 0.062(2) Uani 1 1 d . . . . .
H31 H 0.0469 0.9082 0.4211 0.074 Uiso 1 1 calc R . . . .
C35 C -0.00792(17) 0.7419(6) 0.3849(3) 0.047(2) Uani 1 1 d . . . . .
H35 H -0.0197 0.6821 0.3672 0.056 Uiso 1 1 calc R . . . .
N38 N 0.05389(15) -0.2444(5) 0.5795(3) 0.0463(16) Uani 1 1 d . U . . .
N49 N 0.20406(15) -0.3835(6) 0.8261(3) 0.0524(17) Uani 1 1 d . U . . .
N50 N 0.2081(3) -0.3884(11) 0.8986(4) 0.126(4) Uani 1 1 d . U . . .
H50 H 0.2106 -0.3677 0.9280 0.152 Uiso 1 1 calc R . . . .
N51 N 0.0204(3) -0.3508(8) 0.5227(5) 0.132(4) Uani 1 1 d . U . . .
H51 H 0.0035 -0.3917 0.5050 0.159 Uiso 1 1 calc R . . . .
C25 C 0.0652(2) -0.2711(7) 0.5486(4) 0.070(3) Uani 1 1 d . U . . .
H25A H 0.0850 -0.2455 0.5526 0.084 Uiso 1 1 calc R . . . .
C38 C 0.0459(3) -0.3360(9) 0.5127(4) 0.090(3) Uani 1 1 d . U . . .
H38 H 0.0484 -0.3659 0.4864 0.108 Uiso 1 1 calc R . . . .
C40 C 0.0257(3) -0.2934(9) 0.5632(5) 0.088(3) Uani 1 1 d . U . . .
H40 H 0.0120 -0.2887 0.5772 0.105 Uiso 1 1 calc R . . . .
C41 C 0.0709(2) -0.1750(8) 0.6248(4) 0.089(3) Uani 1 1 d . . . . .
H41A H 0.0570 -0.1655 0.6398 0.106 Uiso 1 1 calc R . . . .
H41B H 0.0740 -0.1074 0.6133 0.106 Uiso 1 1 calc R . . . .
C42 C 0.1048(2) -0.2185(7) 0.6668(3) 0.069(3) Uani 1 1 d . . . . .
C43 C 0.1103(2) -0.3254(7) 0.6726(4) 0.070(3) Uani 1 1 d . . . . .
H43 H 0.0928 -0.3714 0.6520 0.084 Uiso 1 1 calc R . . . .
C44 C 0.1315(3) -0.1510(7) 0.6962(3) 0.076(3) Uani 1 1 d . . . . .
H44 H 0.1285 -0.0795 0.6905 0.091 Uiso 1 1 calc R . . . .
C45 C 0.1626(2) -0.1901(7) 0.7341(4) 0.078(3) Uani 1 1 d . . . . .
H45 H 0.1800 -0.1448 0.7558 0.093 Uiso 1 1 calc R . . . .
C46 C 0.1678(2) -0.2972(7) 0.7400(3) 0.061(2) Uani 1 1 d . . . . .
C47 C 0.1418(2) -0.3629(6) 0.7089(3) 0.062(2) Uani 1 1 d . . . . .
H47 H 0.1454 -0.4345 0.7124 0.074 Uiso 1 1 calc R . . . .
C48 C 0.2024(2) -0.3412(8) 0.7790(4) 0.081(3) Uani 1 1 d . . . . .
H48A H 0.2076 -0.3958 0.7619 0.098 Uiso 1 1 calc R . . . .
H48B H 0.2191 -0.2866 0.7896 0.098 Uiso 1 1 calc R . . . .
C50 C 0.2114(3) -0.3249(12) 0.8661(6) 0.124(5) Uani 1 1 d . U . . .
H50A H 0.2176 -0.2549 0.8711 0.149 Uiso 1 1 calc R . . . .
C52 C 0.2008(3) -0.4832(11) 0.8824(5) 0.100(4) Uani 1 1 d . U . . .
H52 H 0.1978 -0.5392 0.8994 0.120 Uiso 1 1 calc R . . . .
C53 C 0.1985(3) -0.4827(9) 0.8346(4) 0.092(3) Uani 1 1 d . U . . .
H53 H 0.1941 -0.5395 0.8123 0.110 Uiso 1 1 calc R . . . .

loop_
_atom_site_aniso_label
_atom_site_aniso_U_11
_atom_site_aniso_U_22
_atom_site_aniso_U_33
_atom_site_aniso_U_23
_atom_site_aniso_U_13
_atom_site_aniso_U_12
Cd1 0.0202(3) 0.0237(3) 0.0169(3) 0.000 0.0073(3) 0.000
V7 0.0251(5) 0.0236(6) 0.0156(5) -0.0001(4) 0.0097(4) 0.0017(4)
V10 0.0234(5) 0.0202(6) 0.0277(6) -0.0041(5) 0.0171(5) -0.0023(4)
V11 0.0329(6) 0.0263(6) 0.0168(6) 0.0022(5) 0.0117(5) -0.0070(5)
V8 0.0233(5) 0.0148(5) 0.0157(5) -0.0012(4) 0.0085(4) -0.0042(4)
V15 0.0415(6) 0.0194(6) 0.0234(6) 0.0014(5) 0.0207(5) -0.0007(5)
V1 0.0197(5) 0.0242(6) 0.0118(5) -0.0021(4) 0.0045(4) -0.0019(4)
V14 0.0237(5) 0.0235(6) 0.0222(6) -0.0059(5) 0.0130(5) -0.0075(4)
V13 0.0219(5) 0.0214(6) 0.0245(6) 0.0006(5) 0.0044(5) 0.0015(4)
V12 0.0271(6) 0.0435(7) 0.0237(6) -0.0091(5) 0.0174(5) -0.0075(5)
V4 0.0228(5) 0.0369(7) 0.0323(6) -0.0090(5) 0.0127(5) 0.0043(5)
V2 0.0260(5) 0.0275(6) 0.0294(6) -0.0141(5) 0.0150(5) -0.0043(5)
V5 0.0338(6) 0.0274(6) 0.0209(6) 0.0003(5) 0.0071(5) 0.0114(5)
V6 0.0191(5) 0.0321(7) 0.0295(6) -0.0093(5) 0.0059(5) -0.0005(5)
V3 0.0399(6) 0.0149(6) 0.0368(7) 0.0017(5) 0.0182(6) 0.0009(5)
V9 0.0300(6) 0.0412(7) 0.0381(7) -0.0112(6) 0.0238(5) -0.0133(5)
O1 0.027(2) 0.038(3) 0.014(2) -0.0044(19) 0.0009(19) -0.0045(19)
O2 0.052(3) 0.077(4) 0.042(3) -0.020(3) 0.038(3) -0.014(3)
O3 0.063(3) 0.037(3) 0.028(3) 0.010(2) 0.020(3) -0.008(2)
O4 0.043(3) 0.038(3) 0.036(3) -0.018(2) 0.021(2) -0.009(2)
O5 0.039(2) 0.023(2) 0.026(2) -0.0034(19) 0.013(2) 0.0015(19)
O6 0.058(3) 0.031(3) 0.039(3) -0.003(2) 0.035(3) -0.010(2)
O7 0.056(3) 0.040(3) 0.028(3) 0.007(2) 0.009(2) 0.025(2)
O8 0.040(2) 0.031(3) 0.022(2) -0.006(2) 0.014(2) 0.000(2)
O9 0.026(2) 0.052(3) 0.032(3) -0.011(2) 0.007(2) -0.006(2)
O10 0.025(2) 0.040(3) 0.027(2) -0.011(2) 0.013(2) -0.0079(19)
O11 0.053(3) 0.065(4) 0.049(3) -0.015(3) 0.039(3) -0.029(3)
O12 0.038(2) 0.036(3) 0.024(2) -0.006(2) 0.021(2) -0.013(2)
O13 0.029(2) 0.037(3) 0.018(2) -0.0056(19) 0.0130(19) -0.0019(19)
O14 0.023(2) 0.041(3) 0.031(2) -0.011(2) 0.016(2) -0.0073(19)
O15 0.028(2) 0.029(2) 0.020(2) -0.0037(18) 0.0134(19) -0.0082(18)
O16 0.026(2) 0.023(2) 0.025(2) -0.0016(19) 0.0119(19) 0.0013(17)
O17 0.037(2) 0.043(3) 0.038(3) -0.007(2) 0.028(2) -0.004(2)
O18 0.030(2) 0.026(2) 0.022(2) -0.0036(18) 0.0163(19) -0.0072(18)
O19 0.037(2) 0.018(2) 0.024(2) -0.0040(18) 0.016(2) -0.0057(18)
O20 0.026(2) 0.031(3) 0.029(2) -0.009(2) 0.016(2) -0.0014(19)
O21 0.034(2) 0.022(2) 0.028(2) -0.0050(19) 0.013(2) 0.0052(19)
O22 0.022(2) 0.035(3) 0.030(3) -0.010(2) 0.008(2) 0.0047(19)
O23 0.026(2) 0.024(2) 0.016(2) 0.0001(18) 0.0064(18) 0.0021(17)
O24 0.020(2) 0.024(2) 0.022(2) -0.0026(18) 0.0102(18) -0.0036(17)
O25 0.031(2) 0.018(2) 0.017(2) -0.0010(17) 0.0073(19) -0.0021(17)
O26 0.030(2) 0.022(2) 0.020(2) -0.0010(18) 0.0109(19) -0.0037(18)
O27 0.0194(19) 0.026(2) 0.020(2) -0.0060(18) 0.0077(18) 0.0006(17)
O28 0.024(2) 0.020(2) 0.021(2) -0.0074(18) 0.0085(18) -0.0032(17)
O29 0.023(2) 0.018(2) 0.022(2) -0.0017(17) 0.0123(18) -0.0027(16)
O30 0.029(3) 0.064(4) 0.056(3) -0.023(3) 0.016(2) 0.010(2)
O31 0.070(3) 0.017(2) 0.039(3) 0.005(2) 0.023(3) 0.001(2)
O32 0.040(2) 0.021(2) 0.029(2) 0.0097(19) 0.016(2) 0.0033(19)
O33 0.028(2) 0.024(2) 0.022(2) -0.0032(18) 0.0152(19) -0.0042(18)
O34 0.038(2) 0.020(2) 0.027(2) -0.0042(19) 0.012(2) -0.0053(19)
O35 0.034(2) 0.039(3) 0.030(3) 0.001(2) 0.005(2) 0.011(2)
O36 0.031(2) 0.039(3) 0.044(3) -0.009(2) 0.021(2) -0.015(2)
N1 0.033(3) 0.030(3) 0.029(3) 0.001(2) 0.013(3) 0.011(2)
N2 0.031(3) 0.037(3) 0.026(3) 0.000(3) 0.011(3) -0.008(2)
N3 0.031(3) 0.028(3) 0.039(4) 0.002(3) 0.018(3) -0.004(2)
N9 0.036(3) 0.026(3) 0.040(4) 0.006(3) 0.021(3) 0.006(2)
C1 0.037(4) 0.029(4) 0.031(4) 0.002(3) 0.013(3) -0.003(3)
C2 0.047(4) 0.044(5) 0.042(5) 0.013(4) 0.027(4) -0.003(4)
C3 0.039(4) 0.047(5) 0.024(4) -0.001(3) 0.010(3) -0.007(3)
C4 0.028(4) 0.028(4) 0.061(5) 0.002(4) 0.019(4) -0.004(3)
C5 0.023(3) 0.028(4) 0.035(4) 0.000(3) 0.016(3) -0.002(3)
C6 0.039(4) 0.038(4) 0.040(4) -0.004(3) 0.028(3) 0.004(3)
C7 0.045(4) 0.039(4) 0.035(4) 0.012(3) 0.029(4) 0.005(3)
C8 0.030(3) 0.028(4) 0.034(4) 0.006(3) 0.018(3) 0.006(3)
C9 0.039(4) 0.041(4) 0.037(4) 0.005(3) 0.028(3) -0.001(3)
C10 0.047(4) 0.037(4) 0.041(4) -0.003(3) 0.033(4) 0.004(3)
C32 0.033(4) 0.029(4) 0.070(6) 0.016(4) 0.026(4) 0.008(3)
C33 0.042(4) 0.029(4) 0.026(4) 0.002(3) 0.013(3) 0.006(3)
C34 0.045(4) 0.030(4) 0.031(4) -0.002(3) 0.013(3) 0.009(3)
C36 0.059(5) 0.027(4) 0.038(4) -0.003(3) 0.027(4) 0.012(3)
Cl1 0.0344(8) 0.0312(9) 0.0259(8) 0.0003(7) 0.0161(7) 0.0000(7)
O37 0.082(4) 0.049(4) 0.064(4) -0.001(3) 0.027(3) 0.008(3)
O39 0.065(11) 0.105(15) 0.110(14) 0.013(10) 0.068(10) 0.015(9)
N4 0.041(3) 0.038(4) 0.033(3) 0.002(3) 0.020(3) 0.006(3)
N5 0.049(4) 0.041(4) 0.048(4) 0.003(3) 0.033(3) 0.000(3)
N25 0.066(5) 0.042(4) 0.064(5) 0.005(4) 0.035(4) -0.021(3)
N26 0.093(6) 0.046(5) 0.088(6) 0.002(4) 0.056(5) 0.018(4)
C11 0.043(4) 0.068(6) 0.036(4) 0.014(4) 0.018(4) 0.019(4)
C12 0.028(3) 0.048(5) 0.031(4) 0.000(3) 0.014(3) 0.007(3)
C13 0.047(4) 0.041(5) 0.063(5) -0.025(4) 0.037(4) -0.015(4)
C14 0.063(5) 0.035(4) 0.072(6) -0.008(4) 0.051(5) -0.007(4)
C15 0.037(4) 0.040(4) 0.033(4) 0.002(3) 0.021(3) 0.011(3)
C16 0.079(6) 0.031(4) 0.062(6) -0.010(4) 0.047(5) -0.011(4)
C17 0.064(5) 0.041(5) 0.062(5) 0.002(4) 0.042(5) -0.008(4)
C18 0.078(6) 0.043(5) 0.056(5) 0.011(4) 0.045(5) 0.016(4)
C19 0.045(4) 0.071(6) 0.059(6) 0.003(5) 0.031(4) -0.017(4)
C20 0.048(5) 0.072(7) 0.063(6) 0.019(5) 0.010(5) -0.021(4)
C21 0.044(4) 0.043(5) 0.057(5) -0.009(4) 0.029(4) -0.017(4)
C22 0.044(4) 0.049(5) 0.051(5) -0.016(4) 0.024(4) -0.006(4)
C23 0.029(3) 0.037(4) 0.049(5) -0.009(4) 0.013(3) 0.002(3)
C37 0.058(5) 0.065(6) 0.071(7) 0.029(5) 0.019(5) -0.009(5)
N7 0.039(3) 0.043(4) 0.044(4) -0.003(3) 0.021(3) 0.000(3)
N8 0.084(5) 0.048(5) 0.063(5) -0.006(4) 0.024(5) 0.012(4)
C24 0.032(4) 0.042(4) 0.052(5) -0.008(4) 0.024(4) 0.000(3)
C27 0.063(5) 0.113(8) 0.061(6) 0.013(6) 0.047(5) 0.033(5)
C28 0.046(4) 0.055(5) 0.059(5) 0.012(4) 0.041(4) 0.015(4)
C29 0.062(6) 0.048(5) 0.093(7) 0.014(5) 0.052(6) 0.014(4)
C30 0.073(6) 0.056(5) 0.059(5) -0.007(4) 0.046(5) 0.001(5)
C31 0.048(5) 0.057(6) 0.071(6) 0.004(5) 0.025(5) -0.015(4)
C35 0.037(4) 0.046(5) 0.059(5) -0.016(4) 0.026(4) -0.017(3)
N38 0.038(3) 0.046(4) 0.054(4) 0.000(3) 0.023(3) 0.006(3)
N49 0.050(4) 0.057(4) 0.040(4) -0.001(3) 0.016(3) 0.005(3)
N50 0.125(7) 0.177(9) 0.104(7) 0.009(6) 0.079(6) 0.052(6)
N51 0.114(7) 0.082(6) 0.124(7) 0.015(6) 0.010(6) -0.038(5)
C25 0.075(5) 0.069(6) 0.077(6) 0.004(5) 0.048(5) 0.002(5)
C38 0.128(8) 0.069(6) 0.063(6) -0.009(5) 0.044(6) 0.018(6)
C40 0.067(6) 0.102(7) 0.103(7) 0.028(6) 0.051(5) 0.002(5)
C41 0.094(7) 0.078(7) 0.061(7) -0.009(6) 0.019(6) 0.036(6)
C42 0.075(6) 0.054(6) 0.048(5) 0.006(4) 0.011(5) 0.025(5)
C43 0.057(5) 0.046(5) 0.071(7) 0.001(5) 0.009(5) 0.005(4)
C44 0.110(8) 0.036(5) 0.052(6) -0.011(4) 0.022(6) 0.000(5)
C45 0.079(7) 0.053(6) 0.062(6) 0.007(5) 0.010(5) -0.019(5)
C46 0.048(5) 0.061(6) 0.059(6) 0.012(5) 0.019(4) -0.011(4)
C47 0.054(5) 0.039(5) 0.080(7) 0.013(5) 0.027(5) 0.011(4)
C48 0.057(5) 0.108(9) 0.076(7) 0.036(6) 0.033(5) -0.005(5)
C50 0.134(8) 0.107(8) 0.118(8) -0.012(7) 0.057(7) 0.033(7)
C52 0.084(6) 0.123(8) 0.082(7) 0.040(6) 0.036(5) -0.028(6)
C53 0.111(7) 0.073(6) 0.074(6) -0.009(5) 0.037(5) -0.020(5)

loop_
_atom_type_symbol
_atom_type_description
_atom_type_scat_dispersion_real
_atom_type_scat_dispersion_imag
_atom_type_scat_source
C C 0.0033 0.0016 'International Tables Vol C Tables 4.2.6.8 and 6.1.1.4'
H H 0.0000 0.0000 'International Tables Vol C Tables 4.2.6.8 and 6.1.1.4'
Cd Cd -0.8075 1.2024 'International Tables Vol C Tables 4.2.6.8 and 6.1.1.4'
Cl Cl 0.1484 0.1585 'International Tables Vol C Tables 4.2.6.8 and 6.1.1.4'
N N 0.0061 0.0033 'International Tables Vol C Tables 4.2.6.8 and 6.1.1.4'
O O 0.0106 0.0060 'International Tables Vol C Tables 4.2.6.8 and 6.1.1.4'
V V 0.3005 0.5294 'International Tables Vol C Tables 4.2.6.8 and 6.1.1.4'

loop_
_geom_angle_atom_site_label_1
_geom_angle_atom_site_label_2
_geom_angle_atom_site_label_3
_geom_angle
_geom_angle_site_symmetry_1
_geom_angle_site_symmetry_3
_geom_angle_publ_flag
O1 Cd1 O1 178.4(2) 2 . ?
N1 Cd1 O1 95.85(16) 2_545 2 ?
N1 Cd1 O1 95.85(16) 1_545 . ?
N1 Cd1 O1 83.08(16) 2_545 . ?
N1 Cd1 O1 83.07(16) 1_545 2 ?
N1 Cd1 N1 92.8(3) 2_545 1_545 ?
N1 Cd1 N2 88.63(19) 2_545 2 ?
N1 Cd1 N2 175.90(18) 2_545 . ?
N1 Cd1 N2 88.63(19) 1_545 . ?
N1 Cd1 N2 175.90(18) 1_545 2 ?
N2 Cd1 O1 92.96(16) . . ?
N2 Cd1 O1 88.14(16) 2 . ?
N2 Cd1 O1 92.96(16) 2 2 ?
N2 Cd1 O1 88.14(16) . 2 ?
N2 Cd1 N2 90.2(3) . 2 ?
O8 V7 O23 105.1(2) . . ?
O8 V7 O24 108.5(2) . . ?
O8 V7 O29 109.85(19) . . ?
O8 V7 O33 107.5(2) . . ?
O23 V7 O24 86.42(17) . . ?
O23 V7 O29 144.86(17) . . ?
O23 V7 O33 92.94(17) . . ?
O24 V7 O29 79.27(16) . . ?
O33 V7 O24 142.81(17) . . ?
O33 V7 O29 80.22(16) . . ?
O16 V10 O18 92.94(18) . . ?
O16 V10 O29 96.42(18) . . ?
O16 V10 O33 154.75(17) . . ?
O17 V10 O16 104.8(2) . . ?
O17 V10 O18 108.7(2) . . ?
O17 V10 O29 110.3(2) . . ?
O17 V10 O33 100.3(2) . . ?
O18 V10 O33 76.32(16) . . ?
O29 V10 O18 135.90(17) . . ?
O29 V10 O33 77.13(16) . . ?
O3 V11 O12 106.5(2) . . ?
O3 V11 O15 104.6(2) . . ?
O3 V11 O25 108.1(2) . . ?
O3 V11 O26 107.7(2) . . ?
O12 V11 O15 80.14(17) . . ?
O25 V11 O12 143.23(18) . . ?
O25 V11 O15 79.67(16) . . ?
O26 V11 O12 93.44(18) . . ?
O26 V11 O15 147.56(18) . . ?
O26 V11 O25 87.50(17) . . ?
O24 V8 O15 93.79(16) . . ?
O25 V8 O15 77.05(16) . . ?
O25 V8 O24 149.21(17) . . ?
O25 V8 O29 95.58(16) . . ?
O29 V8 O15 149.97(16) . . ?
O29 V8 O24 77.64(15) . . ?
O34 V8 O15 103.4(2) . . ?
O34 V8 O24 106.71(19) . . ?
O34 V8 O25 104.01(19) . . ?
O34 V8 O29 106.68(19) . . ?
O6 V15 O18 105.3(2) . . ?
O6 V15 O19 106.9(2) . . ?
O6 V15 O32 107.0(2) . . ?
O6 V15 O33 107.1(2) . . ?
O19 V15 O18 79.20(17) . . ?
O32 V15 O18 147.01(18) . . ?
O32 V15 O19 85.40(18) . . ?
O32 V15 O33 95.64(18) . . ?
O33 V15 O18 80.88(17) . . ?
O33 V15 O19 144.07(18) . . ?
O1 V1 O13 106.0(2) . . ?
O1 V1 O26 106.7(2) . . ?
O1 V1 O27 110.69(19) . . ?
O1 V1 O28 109.82(19) . . ?
O13 V1 O28 83.06(17) . . ?
O26 V1 O13 89.14(18) . . ?
O26 V1 O27 85.35(17) . . ?
O26 V1 O28 143.37(17) . . ?
O27 V1 O13 142.91(17) . . ?
O27 V1 O28 79.91(17) . . ?
O19 V14 O18 77.25(17) . . ?
O19 V14 O27 147.01(16) . . ?
O19 V14 O28 92.75(17) . . ?
O27 V14 O18 94.30(16) . . ?
O28 V14 O18 147.90(16) . . ?
O28 V14 O27 77.53(16) . . ?
O36 V14 O18 105.0(2) . . ?
O36 V14 O19 107.1(2) . . ?
O36 V14 O27 105.9(2) . . ?
O36 V14 O28 107.1(2) . . ?
O16 V13 O25 88.41(17) . . ?
O16 V13 O26 153.29(17) . . ?
O16 V13 O27 88.55(17) . . ?
O25 V13 O26 81.79(16) . . ?
O25 V13 O27 136.94(16) . . ?
O27 V13 O26 82.01(16) . . ?
O35 V13 O16 102.1(2) . . ?
O35 V13 O25 110.9(2) . . ?
O35 V13 O26 104.6(2) . . ?
O35 V13 O27 111.7(2) . . ?
O2 V12 O12 108.1(2) . . ?
O2 V12 O13 106.7(2) . . ?
O2 V12 O14 106.0(2) . . ?
O2 V12 O20 107.2(2) . . ?
O12 V12 O14 80.74(18) . . ?
O12 V12 O20 142.99(18) . . ?
O13 V12 O12 96.25(18) . . ?
O13 V12 O14 146.41(18) . . ?
O13 V12 O20 84.12(18) . . ?
O20 V12 O14 79.11(18) . . ?
O14 V4 O22 93.57(18) . . ?
O20 V4 O14 77.05(17) . . ?
O20 V4 O21 92.63(17) . . ?
O20 V4 O22 146.38(17) . . ?
O21 V4 O14 147.29(17) . . ?
O21 V4 O22 77.90(18) . . ?
O30 V4 O14 105.7(2) . . ?
O30 V4 O20 105.8(2) . . ?
O30 V4 O21 107.0(2) . . ?
O30 V4 O22 107.8(2) . . ?
O4 V2 O5 102.8(2) . . ?
O4 V2 O13 102.6(2) . . ?
O4 V2 O20 111.7(2) . . ?
O4 V2 O28 110.6(2) . . ?
O5 V2 O13 154.61(18) . . ?
O5 V2 O20 91.15(19) . . ?
O5 V2 O28 91.80(18) . . ?
O20 V2 O13 78.47(17) . . ?
O28 V2 O13 80.31(16) . . ?
O28 V2 O20 135.76(17) . . ?
O7 V5 O21 107.5(2) . . ?
O7 V5 O22 107.8(2) . . ?
O7 V5 O23 108.7(2) . . ?
O7 V5 O32 107.9(2) . . ?
O21 V5 O32 82.56(18) . . ?
O22 V5 O21 81.66(18) . . ?
O22 V5 O32 143.92(18) . . ?
O23 V5 O21 143.68(17) . . ?
O23 V5 O22 85.36(18) . . ?
O23 V5 O32 88.51(18) . . ?
O9 V6 O10 102.8(2) . . ?
O9 V6 O22 111.9(2) . . ?
O9 V6 O23 103.6(2) . . ?
O9 V6 O24 109.6(2) . . ?
O10 V6 O22 88.96(19) . . ?
O10 V6 O23 153.55(17) . . ?
O10 V6 O24 89.71(18) . . ?
O22 V6 O23 80.74(18) . . ?
O24 V6 O22 137.64(17) . . ?
O24 V6 O23 81.97(16) . . ?
O5 V3 O19 91.04(18) . . ?
O5 V3 O21 92.55(19) . . ?
O5 V3 O32 154.94(18) . . ?
O19 V3 O32 78.98(16) . . ?
O21 V3 O19 134.63(18) . . ?
O21 V3 O32 78.98(17) . . ?
O31 V3 O5 103.4(2) . . ?
O31 V3 O19 111.8(2) . . ?
O31 V3 O21 111.2(2) . . ?
O31 V3 O32 101.7(2) . . ?
O10 V9 O12 154.86(18) . . ?
O10 V9 O14 95.0(2) . . ?
O10 V9 O15 93.36(18) . . ?
O11 V9 O10 104.4(2) . . ?
O11 V9 O12 100.8(2) . . ?
O11 V9 O14 110.3(2) . . ?
O11 V9 O15 108.1(2) . . ?
O14 V9 O12 77.25(18) . . ?
O14 V9 O15 137.13(17) . . ?
O15 V9 O12 77.60(17) . . ?
V1 O1 Cd1 161.4(2) . . ?
V3 O5 V2 133.0(2) . . ?
V9 O10 V6 133.9(2) . . ?
V11 O12 V9 99.66(18) . . ?
V12 O12 V11 137.8(2) . . ?
V12 O12 V9 99.6(2) . . ?
V1 O13 V2 95.97(18) . . ?
V12 O13 V1 142.4(2) . . ?
V12 O13 V2 97.50(18) . . ?
V12 O14 V4 100.93(18) . . ?
V9 O14 V12 102.4(2) . . ?
V9 O14 V4 135.4(2) . . ?
V11 O15 V8 99.15(17) . . ?
V9 O15 V11 102.56(18) . . ?
V9 O15 V8 134.3(2) . . ?
V10 O16 V13 133.8(2) . . ?
V10 O18 V15 103.16(18) . . ?
V10 O18 V14 136.1(2) . . ?
V15 O18 V14 100.26(18) . . ?
V15 O19 V14 102.75(19) . . ?
V3 O19 V15 99.68(18) . . ?
V3 O19 V14 140.0(2) . . ?
V12 O20 V4 102.30(19) . . ?
V2 O20 V12 99.86(19) . . ?
V2 O20 V4 140.0(2) . . ?
V5 O21 V4 99.74(19) . . ?
V3 O21 V4 138.5(2) . . ?
V3 O21 V5 102.7(2) . . ?
V5 O22 V4 100.38(19) . . ?
V5 O22 V6 98.79(19) . . ?
V6 O22 V4 139.7(2) . . ?
V7 O23 V5 145.1(2) . . ?
V7 O23 V6 94.75(17) . . ?
V5 O23 V6 94.99(17) . . ?
V7 O24 V8 101.58(16) . . ?
V6 O24 V7 96.73(18) . . ?
V6 O24 V8 138.8(2) . . ?
V11 O25 V8 103.06(18) . . ?
V11 O25 V13 96.08(17) . . ?
V13 O25 V8 140.1(2) . . ?
V11 O26 V1 144.4(2) . . ?
V11 O26 V13 94.50(17) . . ?
V1 O26 V13 94.63(17) . . ?
V1 O27 V14 101.34(18) . . ?
V13 O27 V1 97.86(18) . . ?
V13 O27 V14 138.7(2) . . ?
V1 O28 V14 100.57(17) . . ?
V2 O28 V1 100.58(18) . . ?
V2 O28 V14 137.6(2) . . ?
V7 O29 V8 100.49(16) . . ?
V10 O29 V7 104.36(18) . . ?
V10 O29 V8 133.7(2) . . ?
V15 O32 V5 141.6(2) . . ?
V15 O32 V3 95.89(18) . . ?
V5 O32 V3 95.67(19) . . ?
V7 O33 V10 98.28(17) . . ?
V15 O33 V7 138.5(2) . . ?
V15 O33 V10 99.60(17) . . ?
C33 N1 Cd1 128.8(4) . 1_565 ?
C33 N1 C34 104.9(5) . . ?
C34 N1 Cd1 125.8(4) . 1_565 ?
C1 N2 Cd1 130.4(4) . . ?
C1 N2 C3 105.7(5) . . ?
C3 N2 Cd1 123.5(4) . . ?
C1 N3 C2 107.4(5) . . ?
C1 N3 C4 126.2(6) . . ?
C2 N3 C4 126.3(6) . . ?
C33 N9 C32 127.5(6) . . ?
C33 N9 C36 107.2(5) . . ?
C36 N9 C32 125.3(6) . . ?
N2 C1 N3 111.3(6) . . ?
N2 C1 H1 124.4 . . ?
N3 C1 H1 124.4 . . ?
N3 C2 H2 126.8 . . ?
C3 C2 N3 106.3(6) . . ?
C3 C2 H2 126.8 . . ?
N2 C3 H3 125.4 . . ?
C2 C3 N2 109.2(6) . . ?
C2 C3 H3 125.4 . . ?
N3 C4 H4A 109.1 . . ?
N3 C4 H4B 109.1 . . ?
N3 C4 C5 112.6(5) . . ?
H4A C4 H4B 107.8 . . ?
C5 C4 H4A 109.1 . . ?
C5 C4 H4B 109.1 . . ?
C6 C5 C4 121.7(6) . . ?
C6 C5 C9 117.9(6) . . ?
C9 C5 C4 120.3(6) . . ?
C5 C6 H6 119.5 . . ?
C5 C6 C7 121.0(6) . . ?
C7 C6 H6 119.5 . . ?
C6 C7 H7 119.6 . . ?
C8 C7 C6 120.7(6) . . ?
C8 C7 H7 119.6 . . ?
C7 C8 C10 118.6(6) . . ?
C7 C8 C32 121.2(6) . . ?
C10 C8 C32 120.2(6) . . ?
C5 C9 H9 119.3 . . ?
C10 C9 C5 121.4(6) . . ?
C10 C9 H9 119.3 . . ?
C8 C10 H10 119.8 . . ?
C9 C10 C8 120.4(6) . . ?
C9 C10 H10 119.8 . . ?
N9 C32 C8 112.7(5) . . ?
N9 C32 H32A 109.1 . . ?
N9 C32 H32B 109.1 . . ?
C8 C32 H32A 109.1 . . ?
C8 C32 H32B 109.1 . . ?
H32A C32 H32B 107.8 . . ?
N1 C33 N9 112.0(6) . . ?
N1 C33 H33 124.0 . . ?
N9 C33 H33 124.0 . . ?
N1 C34 H34 124.9 . . ?
C36 C34 N1 110.2(6) . . ?
C36 C34 H34 124.9 . . ?
N9 C36 H36 127.1 . . ?
C34 C36 N9 105.7(6) . . ?
C34 C36 H36 127.1 . . ?
H37A O37 H37B 119.3 . . ?
H39A O39 H39B 116.5 . . ?
C21 N4 C11 125.4(6) . . ?
C22 N4 C11 125.9(6) . . ?
C22 N4 C21 108.4(6) . . ?
C19 N5 C18 125.4(7) . . ?
C19 N5 C20 107.8(7) . . ?
C20 N5 C18 126.7(7) . . ?
C19 N25 H25 125.9 . . ?
C19 N25 C37 108.1(7) . . ?
C37 N25 H25 125.9 . . ?
C22 N26 H26 125.8 . . ?
C22 N26 C23 108.4(7) . . ?
C23 N26 H26 125.8 . . ?
N4 C11 H11A 109.3 . . ?
N4 C11 H11B 109.3 . . ?
N4 C11 C12 111.6(6) . . ?
H11A C11 H11B 108.0 . . ?
C12 C11 H11A 109.3 . . ?
C12 C11 H11B 109.3 . . ?
C13 C12 C11 121.5(7) . . ?
C13 C12 C17 118.1(7) . . ?
C17 C12 C11 120.4(7) . . ?
C12 C13 H13 119.6 . . ?
C12 C13 C14 120.8(7) . . ?
C14 C13 H13 119.6 . . ?
C13 C14 H14 119.8 . . ?
C13 C14 C15 120.3(7) . . ?
C15 C14 H14 119.8 . . ?
C14 C15 C16 119.3(7) . . ?
C14 C15 C18 121.1(7) . . ?
C16 C15 C18 119.4(7) . . ?
C15 C16 H16 120.4 . . ?
C17 C16 C15 119.2(7) . . ?
C17 C16 H16 120.4 . . ?
C12 C17 H17 119.0 . . ?
C16 C17 C12 122.1(7) . . ?
C16 C17 H17 118.9 . . ?
N5 C18 C15 112.7(6) . . ?
N5 C18 H18A 109.1 . . ?
N5 C18 H18B 109.1 . . ?
C15 C18 H18A 109.1 . . ?
C15 C18 H18B 109.1 . . ?
H18A C18 H18B 107.8 . . ?
N5 C19 N25 109.5(7) . . ?
N5 C19 H19 125.3 . . ?
N25 C19 H19 125.3 . . ?
N5 C20 H20 126.4 . . ?
C37 C20 N5 107.1(7) . . ?
C37 C20 H20 126.4 . . ?
N4 C21 H21 125.4 . . ?
C23 C21 N4 109.3(7) . . ?
C23 C21 H21 125.4 . . ?
N4 C22 N26 107.7(7) . . ?
N4 C22 H22 126.2 . . ?
N26 C22 H22 126.2 . . ?
N26 C23 H23 126.8 . . ?
C21 C23 N26 106.3(6) . . ?
C21 C23 H23 126.8 . . ?
N25 C37 C20 107.4(8) . . ?
N25 C37 H37 126.3 . . ?
C20 C37 H37 126.3 . . ?
C31 N7 C27 124.4(7) . . ?
C35 N7 C27 127.8(7) . . ?
C35 N7 C31 107.8(6) . . ?
C24 N8 H8 125.3 . . ?
C31 N8 H8 125.3 . . ?
C31 N8 C24 109.4(7) . . ?
N8 C24 H24 127.4 . . ?
C35 C24 N8 105.1(7) . . ?
C35 C24 H24 127.4 . . ?
N7 C27 H27A 109.2 . . ?
N7 C27 H27B 109.2 . . ?
N7 C27 C28 111.9(6) . . ?
H27A C27 H27B 107.9 . . ?
C28 C27 H27A 109.2 . . ?
C28 C27 H27B 109.2 . . ?
C29 C28 C27 121.0(8) . . ?
C30 C28 C27 121.1(8) . . ?
C30 C28 C29 117.8(8) . . ?
C28 C29 H29 119.5 . . ?
C29 C29 C28 121.1(5) 2 . ?
C29 C29 H29 119.5 2 . ?
C28 C30 C30 121.1(5) . 2 ?
C28 C30 H30 119.4 . . ?
C30 C30 H30 119.4 2 . ?
N7 C31 H31 126.1 . . ?
N8 C31 N7 107.7(7) . . ?
N8 C31 H31 126.1 . . ?
N7 C35 H35 125.1 . . ?
C24 C35 N7 109.8(7) . . ?
C24 C35 H35 125.1 . . ?
C25 N38 C41 125.3(8) . . ?
C40 N38 C25 108.3(9) . . ?
C40 N38 C41 126.3(9) . . ?
C50 N49 C48 121.1(11) . . ?
C50 N49 C53 111.3(10) . . ?
C53 N49 C48 127.6(9) . . ?
C50 N50 H50 122.7 . . ?
C52 N50 H50 122.7 . . ?
C52 N50 C50 114.7(12) . . ?
C38 N51 H51 124.7 . . ?
C40 N51 H51 124.7 . . ?
C40 N51 C38 110.5(10) . . ?
N38 C25 H25A 123.7 . . ?
C38 C25 N38 112.5(10) . . ?
C38 C25 H25A 123.7 . . ?
N51 C38 H38 128.7 . . ?
C25 C38 N51 102.7(10) . . ?
C25 C38 H38 128.7 . . ?
N38 C40 N51 105.9(10) . . ?
N38 C40 H40 127.0 . . ?
N51 C40 H40 127.0 . . ?
N38 C41 H41A 109.4 . . ?
N38 C41 H41B 109.4 . . ?
N38 C41 C42 111.1(7) . . ?
H41A C41 H41B 108.0 . . ?
C42 C41 H41A 109.4 . . ?
C42 C41 H41B 109.4 . . ?
C43 C42 C41 120.8(9) . . ?
C44 C42 C41 119.6(9) . . ?
C44 C42 C43 119.3(8) . . ?
C42 C43 H43 120.1 . . ?
C47 C43 C42 119.7(8) . . ?
C47 C43 H43 120.1 . . ?
C42 C44 H44 120.0 . . ?
C45 C44 C42 119.9(8) . . ?
C45 C44 H44 120.0 . . ?
C44 C45 H45 120.0 . . ?
C44 C45 C46 120.1(8) . . ?
C46 C45 H45 120.0 . . ?
C45 C46 C48 120.7(8) . . ?
C47 C46 C45 119.3(8) . . ?
C47 C46 C48 120.0(8) . . ?
C43 C47 H47 119.3 . . ?
C46 C47 C43 121.4(8) . . ?
C46 C47 H47 119.3 . . ?
N49 C48 C46 111.6(7) . . ?
N49 C48 H48A 109.3 . . ?
N49 C48 H48B 109.3 . . ?
C46 C48 H48A 109.3 . . ?
C46 C48 H48B 109.3 . . ?
H48A C48 H48B 108.0 . . ?
N49 C50 N50 103.5(13) . . ?
N49 C50 H50A 128.3 . . ?
N50 C50 H50A 128.3 . . ?
N50 C52 H52 127.9 . . ?
N50 C52 C53 104.1(10) . . ?
C53 C52 H52 127.9 . . ?
N49 C53 C52 106.3(10) . . ?
N49 C53 H53 126.9 . . ?
C52 C53 H53 126.9 . . ?

loop_
_geom_bond_atom_site_label_1
_geom_bond_atom_site_label_2
_geom_bond_distance
_geom_bond_site_symmetry_2
_geom_bond_publ_flag
Cd1 O1 2.366(4) . ?
Cd1 O1 2.366(4) 2 ?
Cd1 N1 2.304(5) 1_545 ?
Cd1 N1 2.304(5) 2_545 ?
Cd1 N2 2.322(5) . ?
Cd1 N2 2.322(5) 2 ?
V7 O8 1.597(4) . ?
V7 O23 1.854(4) . ?
V7 O24 1.914(4) . ?
V7 O29 1.950(4) . ?
V7 O33 1.903(4) . ?
V10 O16 1.746(4) . ?
V10 O17 1.602(4) . ?
V10 O18 1.903(4) . ?
V10 O29 1.879(4) . ?
V10 O33 2.093(4) . ?
V11 O3 1.593(4) . ?
V11 O12 1.909(4) . ?
V11 O15 1.956(4) . ?
V11 O25 1.896(4) . ?
V11 O26 1.825(4) . ?
V8 O15 2.006(4) . ?
V8 O24 1.968(4) . ?
V8 O25 1.955(4) . ?
V8 O29 1.964(4) . ?
V8 O34 1.602(4) . ?
V15 O6 1.599(4) . ?
V15 O18 1.954(4) . ?
V15 O19 1.909(4) . ?
V15 O32 1.839(4) . ?
V15 O33 1.858(4) . ?
V1 O1 1.614(4) . ?
V1 O13 1.914(4) . ?
V1 O26 1.893(4) . ?
V1 O27 1.913(4) . ?
V1 O28 1.936(4) . ?
V14 O18 1.985(4) . ?
V14 O19 1.960(4) . ?
V14 O27 1.975(4) . ?
V14 O28 1.973(4) . ?
V14 O36 1.603(4) . ?
V13 O16 1.898(4) . ?
V13 O25 1.907(4) . ?
V13 O26 2.022(4) . ?
V13 O27 1.907(4) . ?
V13 O35 1.595(4) . ?
V12 O2 1.585(4) . ?
V12 O12 1.866(4) . ?
V12 O13 1.828(4) . ?
V12 O14 1.940(4) . ?
V12 O20 1.914(4) . ?
V4 O14 1.977(5) . ?
V4 O20 1.964(4) . ?
V4 O21 1.968(4) . ?
V4 O22 1.982(4) . ?
V4 O30 1.589(4) . ?
V2 O4 1.600(4) . ?
V2 O5 1.815(4) . ?
V2 O13 2.055(4) . ?
V2 O20 1.906(4) . ?
V2 O28 1.900(4) . ?
V5 O7 1.599(4) . ?
V5 O21 1.915(4) . ?
V5 O22 1.883(5) . ?
V5 O23 1.880(4) . ?
V5 O32 1.920(4) . ?
V6 O9 1.605(4) . ?
V6 O10 1.855(4) . ?
V6 O22 1.911(4) . ?
V6 O23 2.025(4) . ?
V6 O24 1.908(4) . ?
V3 O5 1.806(4) . ?
V3 O19 1.908(4) . ?
V3 O21 1.887(4) . ?
V3 O31 1.599(4) . ?
V3 O32 2.084(4) . ?
V9 O10 1.757(4) . ?
V9 O11 1.604(4) . ?
V9 O12 2.047(4) . ?
V9 O14 1.898(4) . ?
V9 O15 1.921(4) . ?
N1 Cd1 2.304(5) 1_565 ?
N1 C33 1.316(8) . ?
N1 C34 1.371(8) . ?
N2 C1 1.309(8) . ?
N2 C3 1.374(8) . ?
N3 C1 1.336(8) . ?
N3 C2 1.359(8) . ?
N3 C4 1.467(8) . ?
N9 C32 1.464(8) . ?
N9 C33 1.338(8) . ?
N9 C36 1.365(8) . ?
C1 H1 0.9300 . ?
C2 H2 0.9300 . ?
C2 C3 1.349(9) . ?
C3 H3 0.9300 . ?
C4 H4A 0.9700 . ?
C4 H4B 0.9700 . ?
C4 C5 1.519(9) . ?
C5 C6 1.375(9) . ?
C5 C9 1.383(9) . ?
C6 H6 0.9300 . ?
C6 C7 1.376(9) . ?
C7 H7 0.9300 . ?
C7 C8 1.373(9) . ?
C8 C10 1.384(9) . ?
C8 C32 1.508(9) . ?
C9 H9 0.9300 . ?
C9 C10 1.366(9) . ?
C10 H10 0.9300 . ?
C32 H32A 0.9700 . ?
C32 H32B 0.9700 . ?
C33 H33 0.9300 . ?
C34 H34 0.9300 . ?
C34 C36 1.356(9) . ?
C36 H36 0.9300 . ?
O37 H37A 0.8496 . ?
O37 H37B 0.8287 . ?
O39 H39A 0.8491 . ?
O39 H39B 0.8111 . ?
N4 C11 1.468(8) . ?
N4 C21 1.362(8) . ?
N4 C22 1.320(9) . ?
N5 C18 1.473(9) . ?
N5 C19 1.303(9) . ?
N5 C20 1.341(9) . ?
N25 H25 0.8600 . ?
N25 C19 1.303(10) . ?
N25 C37 1.331(10) . ?
N26 H26 0.8600 . ?
N26 C22 1.328(9) . ?
N26 C23 1.393(9) . ?
C11 H11A 0.9700 . ?
C11 H11B 0.9700 . ?
C11 C12 1.505(9) . ?
C12 C13 1.375(10) . ?
C12 C17 1.377(10) . ?
C13 H13 0.9300 . ?
C13 C14 1.376(10) . ?
C14 H14 0.9300 . ?
C14 C15 1.376(9) . ?
C15 C16 1.385(10) . ?
C15 C18 1.515(9) . ?
C16 H16 0.9300 . ?
C16 C17 1.367(10) . ?
C17 H17 0.9300 . ?
C18 H18A 0.9700 . ?
C18 H18B 0.9700 . ?
C19 H19 0.9300 . ?
C20 H20 0.9300 . ?
C20 C37 1.333(11) . ?
C21 H21 0.9300 . ?
C21 C23 1.296(9) . ?
C22 H22 0.9300 . ?
C23 H23 0.9300 . ?
C37 H37 0.9300 . ?
N7 C27 1.470(9) . ?
N7 C31 1.340(10) . ?
N7 C35 1.337(8) . ?
N8 H8 0.8600 . ?
N8 C24 1.383(10) . ?
N8 C31 1.304(10) . ?
C24 H24 0.9300 . ?
C24 C35 1.319(9) . ?
C27 H27A 0.9700 . ?
C27 H27B 0.9700 . ?
C27 C28 1.509(11) . ?
C28 C29 1.377(11) . ?
C28 C30 1.367(10) . ?
C29 C29 1.366(17) 2 ?
C29 H29 0.9300 . ?
C30 C30 1.374(15) 2 ?
C30 H30 0.9300 . ?
C31 H31 0.9300 . ?
C35 H35 0.9300 . ?
N38 C25 1.321(10) . ?
N38 C40 1.302(11) . ?
N38 C41 1.451(10) . ?
N49 C48 1.461(10) . ?
N49 C50 1.290(14) . ?
N49 C53 1.349(12) . ?
N50 H50 0.8600 . ?
N50 C50 1.332(16) . ?
N50 C52 1.285(15) . ?
N51 H51 0.8600 . ?
N51 C38 1.385(15) . ?
N51 C40 1.316(14) . ?
C25 H25A 0.9300 . ?
C25 C38 1.275(13) . ?
C38 H38 0.9300 . ?
C40 H40 0.9300 . ?
C41 H41A 0.9700 . ?
C41 H41B 0.9700 . ?
C41 C42 1.515(11) . ?
C42 C43 1.391(11) . ?
C42 C44 1.387(12) . ?
C43 H43 0.9300 . ?
C43 C47 1.372(10) . ?
C44 H44 0.9300 . ?
C44 C45 1.381(12) . ?
C45 H45 0.9300 . ?
C45 C46 1.390(12) . ?
C46 C47 1.365(11) . ?
C46 C48 1.517(11) . ?
C47 H47 0.9300 . ?
C48 H48A 0.9700 . ?
C48 H48B 0.9700 . ?
C50 H50A 0.9300 . ?
C52 H52 0.9300 . ?
C52 C53 1.368(14) . ?
C53 H53 0.9300 . ?

loop_
_geom_torsion_atom_site_label_1
_geom_torsion_atom_site_label_2
_geom_torsion_atom_site_label_3
_geom_torsion_atom_site_label_4
_geom_torsion
_geom_torsion_site_symmetry_1
_geom_torsion_site_symmetry_2
_geom_torsion_site_symmetry_3
_geom_torsion_site_symmetry_4
_geom_torsion_publ_flag
Cd1 N1 C33 N9 -173.3(4) 1_565 . . . ?
Cd1 N1 C34 C36 174.2(5) 1_565 . . . ?
Cd1 N2 C1 N3 172.5(4) . . . . ?
Cd1 N2 C3 C2 -172.8(5) . . . . ?
O1 V1 O26 V11 -148.3(4) . . . . ?
O1 V1 O26 V13 107.3(2) . . . . ?
O2 V12 O12 V11 139.0(3) . . . . ?
O2 V12 O12 V9 -104.9(2) . . . . ?
O2 V12 O13 V1 -145.4(4) . . . . ?
O2 V12 O13 V2 104.6(3) . . . . ?
O3 V11 O25 V8 -110.3(2) . . . . ?
O3 V11 O25 V13 104.9(2) . . . . ?
O3 V11 O26 V1 150.0(4) . . . . ?
O3 V11 O26 V13 -105.5(2) . . . . ?
O4 V2 O5 V3 178.9(3) . . . . ?
O4 V2 O28 V1 -97.7(2) . . . . ?
O4 V2 O28 V14 143.5(3) . . . . ?
O5 V2 O28 V1 157.93(18) . . . . ?
O5 V2 O28 V14 39.1(3) . . . . ?
O5 V3 O21 V4 36.8(3) . . . . ?
O5 V3 O21 V5 157.9(2) . . . . ?
O6 V15 O32 V5 -148.5(4) . . . . ?
O6 V15 O32 V3 104.6(2) . . . . ?
O6 V15 O33 V7 140.9(3) . . . . ?
O6 V15 O33 V10 -104.8(2) . . . . ?
O7 V5 O22 V4 110.2(2) . . . . ?
O7 V5 O22 V6 -105.4(2) . . . . ?
O7 V5 O23 V7 -149.7(4) . . . . ?
O7 V5 O23 V6 104.6(2) . . . . ?
O8 V7 O23 V5 148.7(4) . . . . ?
O8 V7 O23 V6 -105.5(2) . . . . ?
O9 V6 O10 V9 -179.7(3) . . . . ?
O10 V9 O14 V12 154.73(19) . . . . ?
O10 V9 O14 V4 34.8(3) . . . . ?
O11 V9 O10 V6 179.6(3) . . . . ?
O11 V9 O14 V12 -98.0(2) . . . . ?
O11 V9 O14 V4 142.1(3) . . . . ?
O12 V11 O25 V8 49.5(3) . . . . ?
O12 V11 O25 V13 -95.3(3) . . . . ?
O12 V11 O26 V1 41.5(4) . . . . ?
O12 V11 O26 V13 145.90(17) . . . . ?
O12 V12 O13 V1 -34.3(4) . . . . ?
O12 V12 O13 V2 -144.36(17) . . . . ?
O12 V9 O10 V6 2.4(7) . . . . ?
O12 V9 O14 V12 -1.05(17) . . . . ?
O12 V9 O14 V4 -121.0(3) . . . . ?
O13 V1 O1 Cd1 -34.1(9) . . . . ?
O13 V1 O26 V11 -41.8(4) . . . . ?
O13 V1 O26 V13 -146.19(17) . . . . ?
O13 V12 O12 V11 29.1(4) . . . . ?
O13 V12 O12 V9 145.18(18) . . . . ?
O13 V2 O5 V3 1.5(7) . . . . ?
O13 V2 O28 V1 2.21(16) . . . . ?
O13 V2 O28 V14 -116.6(3) . . . . ?
O14 V12 O12 V11 -117.2(3) . . . . ?
O14 V12 O12 V9 -1.05(17) . . . . ?
O14 V12 O13 V1 48.3(6) . . . . ?
O14 V12 O13 V2 -61.7(4) . . . . ?
O14 V9 O10 V6 -67.9(3) . . . . ?
O15 V11 O25 V8 -8.14(17) . . . . ?
O15 V11 O25 V13 -152.95(19) . . . . ?
O15 V11 O26 V1 -35.5(6) . . . . ?
O15 V11 O26 V13 68.9(4) . . . . ?
O15 V9 O10 V6 70.0(3) . . . . ?
O15 V9 O14 V12 54.4(3) . . . . ?
O15 V9 O14 V4 -65.6(4) . . . . ?
O16 V10 O29 V7 -154.74(19) . . . . ?
O16 V10 O29 V8 -34.5(3) . . . . ?
O17 V10 O16 V13 179.8(3) . . . . ?
O17 V10 O29 V7 96.8(2) . . . . ?
O17 V10 O29 V8 -142.9(3) . . . . ?
O18 V10 O16 V13 -70.0(3) . . . . ?
O18 V10 O29 V7 -53.8(3) . . . . ?
O18 V10 O29 V8 66.5(4) . . . . ?
O18 V15 O32 V5 43.2(6) . . . . ?
O18 V15 O32 V3 -63.6(4) . . . . ?
O18 V15 O33 V7 -115.8(3) . . . . ?
O18 V15 O33 V10 -1.52(16) . . . . ?
O19 V15 O32 V5 105.3(4) . . . . ?
O19 V15 O32 V3 -1.63(17) . . . . ?
O19 V15 O33 V7 -58.9(5) . . . . ?
O19 V15 O33 V10 55.4(3) . . . . ?
O19 V3 O5 V2 67.1(3) . . . . ?
O19 V3 O21 V4 -57.2(4) . . . . ?
O19 V3 O21 V5 63.9(3) . . . . ?
O20 V12 O12 V11 -59.4(5) . . . . ?
O20 V12 O12 V9 56.7(3) . . . . ?
O20 V12 O13 V1 108.5(4) . . . . ?
O20 V12 O13 V2 -1.58(17) . . . . ?
O20 V2 O5 V3 66.4(3) . . . . ?
O20 V2 O28 V1 64.4(3) . . . . ?
O20 V2 O28 V14 -54.4(4) . . . . ?
O21 V5 O22 V4 4.37(17) . . . . ?
O21 V5 O22 V6 148.76(19) . . . . ?
O21 V5 O23 V7 34.0(6) . . . . ?
O21 V5 O23 V6 -71.7(3) . . . . ?
O21 V3 O5 V2 -67.6(3) . . . . ?
O22 V5 O23 V7 103.1(4) . . . . ?
O22 V5 O23 V6 -2.59(16) . . . . ?
O22 V6 O10 V9 68.0(3) . . . . ?
O23 V5 O22 V4 -141.62(18) . . . . ?
O23 V5 O22 V6 2.77(17) . . . . ?
O23 V6 O10 V9 1.4(7) . . . . ?
O24 V7 O23 V5 -103.1(4) . . . . ?
O24 V7 O23 V6 2.68(16) . . . . ?
O24 V6 O10 V9 -69.7(3) . . . . ?
O25 V11 O26 V1 -101.7(4) . . . . ?
O25 V11 O26 V13 2.71(17) . . . . ?
O25 V13 O16 V10 -65.8(3) . . . . ?
O26 V11 O25 V8 141.93(19) . . . . ?
O26 V11 O25 V13 -2.88(18) . . . . ?
O26 V1 O1 Cd1 59.9(8) . . . . ?
O26 V13 O16 V10 2.3(6) . . . . ?
O27 V1 O1 Cd1 151.3(8) . . . . ?
O27 V1 O26 V11 101.5(4) . . . . ?
O27 V1 O26 V13 -2.89(16) . . . . ?
O27 V13 O16 V10 71.3(3) . . . . ?
O28 V1 O1 Cd1 -122.3(8) . . . . ?
O28 V1 O26 V11 35.3(6) . . . . ?
O28 V1 O26 V13 -69.1(3) . . . . ?
O28 V2 O5 V3 -69.5(3) . . . . ?
O29 V7 O23 V5 -37.5(6) . . . . ?
O29 V7 O23 V6 68.3(3) . . . . ?
O29 V10 O16 V13 66.8(3) . . . . ?
O31 V3 O5 V2 179.8(3) . . . . ?
O31 V3 O21 V4 142.2(3) . . . . ?
O31 V3 O21 V5 -96.7(2) . . . . ?
O32 V15 O33 V7 31.1(4) . . . . ?
O32 V15 O33 V10 145.39(18) . . . . ?
O32 V5 O22 V4 -60.6(4) . . . . ?
O32 V5 O22 V6 83.8(3) . . . . ?
O32 V5 O23 V7 -41.3(4) . . . . ?
O32 V5 O23 V6 -147.01(17) . . . . ?
O32 V3 O5 V2 1.5(7) . . . . ?
O32 V3 O21 V4 -119.5(3) . . . . ?
O32 V3 O21 V5 1.65(17) . . . . ?
O33 V7 O23 V5 39.6(4) . . . . ?
O33 V7 O23 V6 145.43(16) . . . . ?
O33 V10 O16 V13 -6.5(6) . . . . ?
O33 V10 O29 V7 0.48(16) . . . . ?
O33 V10 O29 V8 120.8(3) . . . . ?
O33 V15 O32 V5 -38.7(4) . . . . ?
O33 V15 O32 V3 -145.57(17) . . . . ?
O35 V13 O16 V10 -176.8(3) . . . . ?
N1 C34 C36 N9 -1.6(8) . . . . ?
N3 C2 C3 N2 -0.5(8) . . . . ?
N3 C4 C5 C6 -103.1(7) . . . . ?
N3 C4 C5 C9 78.9(8) . . . . ?
C1 N2 C3 C2 0.2(8) . . . . ?
C1 N3 C2 C3 0.6(8) . . . . ?
C1 N3 C4 C5 -125.5(7) . . . . ?
C2 N3 C1 N2 -0.5(8) . . . . ?
C2 N3 C4 C5 59.3(9) . . . . ?
C3 N2 C1 N3 0.1(8) . . . . ?
C4 N3 C1 N2 -176.4(6) . . . . ?
C4 N3 C2 C3 176.5(6) . . . . ?
C4 C5 C6 C7 -176.4(6) . . . . ?
C4 C5 C9 C10 176.7(6) . . . . ?
C5 C6 C7 C8 -0.1(10) . . . . ?
C5 C9 C10 C8 -0.4(10) . . . . ?
C6 C5 C9 C10 -1.3(10) . . . . ?
C6 C7 C8 C10 -1.5(10) . . . . ?
C6 C7 C8 C32 175.7(6) . . . . ?
C7 C8 C10 C9 1.8(10) . . . . ?
C7 C8 C32 N9 112.4(7) . . . . ?
C9 C5 C6 C7 1.6(10) . . . . ?
C10 C8 C32 N9 -70.4(9) . . . . ?
C32 N9 C33 N1 179.9(6) . . . . ?
C32 N9 C36 C34 -178.9(6) . . . . ?
C32 C8 C10 C9 -175.5(6) . . . . ?
C33 N1 C34 C36 1.6(8) . . . . ?
C33 N9 C32 C8 118.7(7) . . . . ?
C33 N9 C36 C34 0.9(8) . . . . ?
C34 N1 C33 N9 -1.0(8) . . . . ?
C36 N9 C32 C8 -61.6(9) . . . . ?
C36 N9 C33 N1 0.1(8) . . . . ?
N4 C11 C12 C13 -68.6(9) . . . . ?
N4 C11 C12 C17 112.8(8) . . . . ?
N4 C21 C23 N26 1.4(9) . . . . ?
N5 C20 C37 N25 -1.3(12) . . . . ?
C11 N4 C21 C23 172.8(7) . . . . ?
C11 N4 C22 N26 -173.6(7) . . . . ?
C11 C12 C13 C14 -178.4(7) . . . . ?
C11 C12 C17 C16 177.8(7) . . . . ?
C12 C13 C14 C15 2.6(12) . . . . ?
C13 C12 C17 C16 -0.9(11) . . . . ?
C13 C14 C15 C16 -4.6(11) . . . . ?
C13 C14 C15 C18 172.0(7) . . . . ?
C14 C15 C16 C17 3.9(11) . . . . ?
C14 C15 C18 N5 46.6(10) . . . . ?
C15 C16 C17 C12 -1.2(12) . . . . ?
C16 C15 C18 N5 -136.8(7) . . . . ?
C17 C12 C13 C14 0.3(11) . . . . ?
C18 N5 C19 N25 177.1(7) . . . . ?
C18 N5 C20 C37 -176.1(8) . . . . ?
C18 C15 C16 C17 -172.7(7) . . . . ?
C19 N5 C18 C15 -106.7(9) . . . . ?
C19 N5 C20 C37 0.7(11) . . . . ?
C19 N25 C37 C20 1.5(11) . . . . ?
C20 N5 C18 C15 69.6(10) . . . . ?
C20 N5 C19 N25 0.2(10) . . . . ?
C21 N4 C11 C12 -83.7(9) . . . . ?
C21 N4 C22 N26 0.3(9) . . . . ?
C22 N4 C11 C12 89.1(9) . . . . ?
C22 N4 C21 C23 -1.1(9) . . . . ?
C22 N26 C23 C21 -1.2(9) . . . . ?
C23 N26 C22 N4 0.6(9) . . . . ?
C37 N25 C19 N5 -1.0(10) . . . . ?
N7 C27 C28 C29 -119.2(8) . . . . ?
N7 C27 C28 C30 64.5(10) . . . . ?
N8 C24 C35 N7 2.8(9) . . . . ?
C24 N8 C31 N7 0.2(10) . . . . ?
C27 N7 C31 N8 -179.7(7) . . . . ?
C27 N7 C35 C24 178.4(7) . . . . ?
C27 C28 C29 C29 -177.7(9) . . . 2 ?
C27 C28 C30 C30 177.7(9) . . . 2 ?
C29 C28 C30 C30 1.3(14) . . . 2 ?
C30 C28 C29 C29 -1.3(14) . . . 2 ?
C31 N7 C27 C28 -112.2(9) . . . . ?
C31 N7 C35 C24 -2.8(9) . . . . ?
C31 N8 C24 C35 -1.9(9) . . . . ?
C35 N7 C27 C28 66.4(11) . . . . ?
C35 N7 C31 N8 1.5(9) . . . . ?
N38 C25 C38 N51 -0.3(12) . . . . ?
N38 C41 C42 C43 -29.3(14) . . . . ?
N38 C41 C42 C44 144.4(9) . . . . ?
N50 C52 C53 N49 -1.5(13) . . . . ?
C25 N38 C40 N51 0.8(11) . . . . ?
C25 N38 C41 C42 -61.5(12) . . . . ?
C38 N51 C40 N38 -1.0(13) . . . . ?
C40 N38 C25 C38 -0.3(12) . . . . ?
C40 N38 C41 C42 116.1(11) . . . . ?
C40 N51 C38 C25 0.8(13) . . . . ?
C41 N38 C25 C38 177.7(9) . . . . ?
C41 N38 C40 N51 -177.2(8) . . . . ?
C41 C42 C43 C47 176.5(9) . . . . ?
C41 C42 C44 C45 -179.3(10) . . . . ?
C42 C43 C47 C46 0.5(15) . . . . ?
C42 C44 C45 C46 5.0(16) . . . . ?
C43 C42 C44 C45 -5.5(16) . . . . ?
C44 C42 C43 C47 2.7(15) . . . . ?
C44 C45 C46 C47 -1.8(15) . . . . ?
C44 C45 C46 C48 176.1(9) . . . . ?
C45 C46 C47 C43 -1.0(15) . . . . ?
C45 C46 C48 N49 105.7(10) . . . . ?
C47 C46 C48 N49 -76.4(12) . . . . ?
C48 N49 C50 N50 175.7(8) . . . . ?
C48 N49 C53 C52 -176.1(8) . . . . ?
C48 C46 C47 C43 -178.9(9) . . . . ?
C50 N49 C48 C46 -86.9(12) . . . . ?
C50 N49 C53 C52 3.7(13) . . . . ?
C50 N50 C52 C53 -1.0(16) . . . . ?
C52 N50 C50 N49 3.2(16) . . . . ?
C53 N49 C48 C46 92.9(12) . . . . ?
C53 N49 C50 N50 -4.1(13) . . . . ?
